data_4343156
loop_
_publ_author_name
'Artini, Cristina'
'Pani, Marcella'
'Carnasciali, Maria Maddalena'
'Buscaglia, Maria Teresa'
'Plaisier, Jasper Rikkert'
'Costa, Giorgio Andrea'

_publ_section_title
;
 Structural Features of Sm- and Gd-Doped Ceria Studied by Synchrotron
 X-ray Diffraction and \m-Raman Spectroscopy.
;
_journal_issue 8
_journal_name_full 'Inorganic chemistry'
_journal_page_first 4126
_journal_page_last 4137
_journal_paper_doi 10.1021/acs.inorgchem.5b00395
_journal_volume 54
_journal_year 2015
_chemical_formula_sum 'Ce0.3 O1.65 Sm0.7'
_chemical_formula_weight 173.6810
_chemical_name_common 'Cerium samarium mixed oxide'
_space_group_IT_number 206
_symmetry_cell_setting cubic
_symmetry_space_group_name_Hall '-I 2b 2c 3'
_symmetry_space_group_name_H-M 'I a -3'
_cell_angle_alpha 90.00000
_cell_angle_beta 90.00000
_cell_angle_gamma 90.00000
_cell_formula_units_Z 32
_cell_length_a 10.92913(8)
_cell_length_b 10.92913(8)
_cell_length_c 10.92913(8)
_cell_measurement_temperature 298
_cell_volume 1305.440(17)
_computing_structure_refinement FULLPROF
_diffrn_ambient_temperature 298
_diffrn_detector 'fast scintillator detector'
_diffrn_measurement_device_type 'Huber 4-axes X-ray diffractometer'
_diffrn_measurement_method '2\q in the range 5-60 deg'
_diffrn_radiation_wavelength 0.74923
_diffrn_source synchrotron
_exptl_absorpt_coefficient_mu 44.05
_exptl_absorpt_correction_type none
_pd_char_colour white
_pd_instr_location
; powder diffraction beamline (MCX) of the Elettra synchrotron radiation
 facility located in Trieste, Italy
;
_pd_meas_2theta_range_inc 0.010000
_pd_meas_2theta_range_max 60.00000
_pd_meas_2theta_range_min 9.00000
_pd_meas_number_of_points 5101
_pd_meas_scan_method step
_pd_prep_pressure 101
_pd_prep_temperature 1173
_pd_proc_2theta_range_inc 0.010000
_pd_proc_2theta_range_max 60.0000
_pd_proc_2theta_range_min 9.0000
_pd_proc_ls_background_function
;
linear interpolation between a set of background points with refinable heights
;
_pd_proc_ls_profile_function Pseudo-Voigt
_pd_proc_ls_prof_R_factor 9.8412
_pd_proc_ls_prof_wR_expected 10.2582
_pd_proc_ls_prof_wR_factor 13.1754
_pd_proc_wavelength 0.749230
_pd_spec_mounting ' quartz capillary tube with inner diameter of 0.5 mm '
_pd_spec_mount_mode transmission
_pd_spec_shape cylinder
_pd_spec_size_axial 20
_pd_spec_size_equat 0.5
_refine_ls_goodness_of_fit_all 1.28
_refine_ls_number_parameters 85
_refine_ls_number_reflns 294
_refine_ls_number_restraints 0
_refine_ls_R_I_factor 5.0052
_refine_ls_shift/su_max 0.1
_cod_data_source_file ic5b00395_si_002.cif
_cod_data_source_block Sm70_1173
_cod_depositor_comments
;
The following automatic conversions were performed:

'_symmetry_cell_setting' value 'Cubic' changed to 'cubic' according
to
/usr/data/users/saulius/crontab/automatic-downloads/current/ACS/lib/dictionaries/cif_core.dic
dictionary named 'cif_core.dic' version 2.4.2 from 2011-04-26.

Automatic conversion script
Id: cif_fix_values 3271 2015-04-21 07:52:19Z andrius 
;
_cod_original_cell_volume 1305.440(16)
_cod_original_formula_sum 'Ce0.3  O1.65 Sm0.7'
_cod_database_code 4343156
_pd_proc_ls_prof_cr_factor 27.1152
_pd_proc_ls_prof_cwr_factor 25.1012
_pd_proc_ls_prof_cwr_expected 19.5436
_pd_proc_ls_prof_chi2 1.6496
_pd_proc_ls_prof_echi2 1.6602

loop_
_symmetry_equiv_pos_as_xyz
x,y,z
x+1/2,-y+1/2,-z
-x,y+1/2,-z+1/2
-x+1/2,-y,z+1/2
y,z,x
-y+1/2,-z,x+1/2
y+1/2,-z+1/2,-x
-y,z+1/2,-x+1/2
z,x,y
-z,x+1/2,-y+1/2
-z+1/2,-x,y+1/2
z+1/2,-x+1/2,-y
-x,-y,-z
-x+1/2,y+1/2,z
x,-y+1/2,z+1/2
x+1/2,y,-z+1/2
-y,-z,-x
y+1/2,z,-x+1/2
-y+1/2,z+1/2,x
y,-z+1/2,x+1/2
-z,-x,-y
z,-x+1/2,y+1/2
z+1/2,x,-y+1/2
-z+1/2,x+1/2,y
x+1/2,y+1/2,z+1/2
x,-y,-z+1/2
-x+1/2,y,-z
-x,-y+1/2,z
y+1/2,z+1/2,x+1/2
-y,-z+1/2,x
y,-z,-x+1/2
-y+1/2,z,-x
z+1/2,x+1/2,y+1/2
-z+1/2,x,-y
-z,-x+1/2,y
z,-x,-y+1/2
-x+1/2,-y+1/2,-z+1/2
-x,y,z+1/2
x+1/2,-y,z
x,y+1/2,-z
-y+1/2,-z+1/2,-x+1/2
y,z+1/2,-x
-y,z,x+1/2
y+1/2,-z,x
-z+1/2,-x+1/2,-y+1/2
z+1/2,-x,y
z,x+1/2,-y
-z,x,y+1/2

loop_
_atom_site_label
_atom_site_fract_x
_atom_site_fract_y
_atom_site_fract_z
_atom_site_U_iso_or_equiv
_atom_site_occupancy
_atom_site_adp_type
_atom_site_type_symbol
Ce1 0.27125(20) 0.00000 0.25000 0.0079(2) 0.30000 Uiso Ce
Sm1 0.27125(20) 0.00000 0.25000 0.0079(2) 0.70000 Uiso Sm
Ce2 0.00000 0.00000 0.00000 0.0219(7) 0.30000 Uiso Ce
Sm2 0.00000 0.00000 0.00000 0.0219(7) 0.70000 Uiso Sm
O1 0.1035(18) 0.3639(18) 0.134(2) 0.0011(10) 1.00000 Uiso O
O2 0.12500 0.12500 0.12500 0.0011(10) 0.31089 Uiso O

loop_
_atom_type_symbol
_atom_type_scat_Cromer_Mann_a1
_atom_type_scat_Cromer_Mann_b1
_atom_type_scat_Cromer_Mann_a2
_atom_type_scat_Cromer_Mann_b2
_atom_type_scat_Cromer_Mann_a3
_atom_type_scat_Cromer_Mann_b3
_atom_type_scat_Cromer_Mann_a4
_atom_type_scat_Cromer_Mann_b4
_atom_type_scat_Cromer_Mann_c
_atom_type_scat_dispersion_real
_atom_type_scat_dispersion_imag
_atom_type_scat_source
ce 21.16710 2.81219 19.76950 0.22684 11.85130 17.60830 3.33049 127.11300 1.86264 -0.56400 2.63200 International_Tables_for_Crystallography_Vol.C(1991)_Tables_6.1.1.4_and_6.1.1.5
sm 24.00420 2.47274 19.42580 0.19645 13.43960 14.39960 2.89604 128.00700 2.20963 -0.53300 3.44200 International_Tables_for_Crystallography_Vol.C(1991)_Tables_6.1.1.4_and_6.1.1.5
o 3.04850 13.27710 2.28680 5.70110 1.54630 0.32390 0.86700 32.90890 0.25080 0.00800 0.00600 International_Tables_for_Crystallography_Vol.C(1991)_Tables_6.1.1.4_and_6.1.1.5

loop_
_geom_angle_atom_site_label_1
_geom_angle_atom_site_label_2
_geom_angle_atom_site_label_3
_geom_angle
_geom_angle_site_symmetry_1
_geom_angle_site_symmetry_3
O1 Ce1 O1 110.1(14) 5_555 9_555
O1 Ce1 O1 77.5(11) 5_555 14_545
O1 Ce1 O1 130.0(15) 5_555 31_555
O1 Ce1 O1 102.7(13) 5_555 36_555
O1 Ce1 O1 74.4(11) 5_555 37_555
O1 Ce1 O2 64.7(7) 5_555 1_555
O1 Ce1 O2 165.3(11) 5_555 26_555
O1 Ce1 O1 171.2(16) 9_555 14_545
O1 Ce1 O1 102.7(13) 9_555 31_555
O1 Ce1 O1 96.5(13) 9_555 36_555
O1 Ce1 O1 77.0(11) 9_555 37_555
O1 Ce1 O2 66.6(8) 9_555 1_555
O1 Ce1 O2 63.1(7) 9_555 26_555
O1 Ce1 O1 74.4(11) 14_545 31_555
O1 Ce1 O1 77.0(11) 14_545 36_555
O1 Ce1 O1 110.0(13) 14_545 37_555
O1 Ce1 O2 114.6(9) 14_545 1_555
O1 Ce1 O2 108.4(9) 14_545 26_555
O1 Ce1 O1 110.1(14) 31_555 36_555
O1 Ce1 O1 77.5(11) 31_555 37_555
O1 Ce1 O2 165.3(11) 31_555 1_555
O1 Ce1 O2 64.7(7) 31_555 26_555
O1 Ce1 O1 171.2(16) 36_555 37_555
O1 Ce1 O2 63.1(7) 36_555 1_555
O1 Ce1 O2 66.6(8) 36_555 26_555
O1 Ce1 O2 108.4(9) 37_555 1_555
O1 Ce1 O2 114.6(9) 37_555 26_555
O2 Ce1 O2 100.80(5) 1_555 26_555
O1 Sm1 O1 110.1(14) 5_555 9_555
O1 Sm1 O1 77.5(11) 5_555 14_545
O1 Sm1 O1 130.0(15) 5_555 31_555
O1 Sm1 O1 102.7(13) 5_555 36_555
O1 Sm1 O1 74.4(11) 5_555 37_555
O1 Sm1 O2 64.7(7) 5_555 1_555
O1 Sm1 O2 165.3(11) 5_555 26_555
O1 Sm1 O1 171.2(16) 9_555 14_545
O1 Sm1 O1 102.7(13) 9_555 31_555
O1 Sm1 O1 96.5(13) 9_555 36_555
O1 Sm1 O1 77.0(11) 9_555 37_555
O1 Sm1 O2 66.6(8) 9_555 1_555
O1 Sm1 O2 63.1(7) 9_555 26_555
O1 Sm1 O1 74.4(11) 14_545 31_555
O1 Sm1 O1 77.0(11) 14_545 36_555
O1 Sm1 O1 110.0(13) 14_545 37_555
O1 Sm1 O2 114.6(9) 14_545 1_555
O1 Sm1 O2 108.4(9) 14_545 26_555
O1 Sm1 O1 110.1(14) 31_555 36_555
O1 Sm1 O1 77.5(11) 31_555 37_555
O1 Sm1 O2 165.3(11) 31_555 1_555
O1 Sm1 O2 64.7(7) 31_555 26_555
O1 Sm1 O1 171.2(16) 36_555 37_555
O1 Sm1 O2 63.1(7) 36_555 1_555
O1 Sm1 O2 66.6(8) 36_555 26_555
O1 Sm1 O2 108.4(9) 37_555 1_555
O1 Sm1 O2 114.6(9) 37_555 26_555
O2 Sm1 O2 100.80(5) 1_555 26_555
O1 Ce2 O1 101.9(13) 28_555 32_555
O1 Ce2 O1 101.9(13) 28_555 36_555
O1 Ce2 O1 180.0(16) 28_555 40_545
O1 Ce2 O1 78.1(11) 28_555 44_455
O1 Ce2 O1 78.1(12) 28_555 48_554
O1 Ce2 O2 63.7(7) 28_555 1_555
O1 Ce2 O2 116.3(10) 28_555 13_555
O1 Ce2 O1 101.9(13) 32_555 36_555
O1 Ce2 O1 78.1(11) 32_555 40_545
O1 Ce2 O1 180.0(15) 32_555 44_455
O1 Ce2 O1 78.1(11) 32_555 48_554
O1 Ce2 O2 63.7(7) 32_555 1_555
O1 Ce2 O2 116.3(9) 32_555 13_555
O1 Ce2 O1 78.1(12) 36_555 40_545
O1 Ce2 O1 78.1(11) 36_555 44_455
O1 Ce2 O1 180.0(16) 36_555 48_554
O1 Ce2 O2 63.7(7) 36_555 1_555
O1 Ce2 O2 116.3(10) 36_555 13_555
O1 Ce2 O1 101.9(13) 40_545 44_455
O1 Ce2 O1 101.9(13) 40_545 48_554
O1 Ce2 O2 116.3(10) 40_545 1_555
O1 Ce2 O2 63.7(7) 40_545 13_555
O1 Ce2 O1 101.9(13) 44_455 48_554
O1 Ce2 O2 116.3(9) 44_455 1_555
O1 Ce2 O2 63.7(7) 44_455 13_555
O1 Ce2 O2 116.3(10) 48_554 1_555
O1 Ce2 O2 63.7(7) 48_554 13_555
O2 Ce2 O2 180.0000(10 1_555 13_555
O1 Sm2 O1 101.9(13) 28_555 32_555
O1 Sm2 O1 101.9(13) 28_555 36_555
O1 Sm2 O1 180.0(16) 28_555 40_545
O1 Sm2 O1 78.1(11) 28_555 44_455
O1 Sm2 O1 78.1(12) 28_555 48_554
O1 Sm2 O2 63.7(7) 28_555 1_555
O1 Sm2 O2 116.3(10) 28_555 13_555
O1 Sm2 O1 101.9(13) 32_555 36_555
O1 Sm2 O1 78.1(11) 32_555 40_545
O1 Sm2 O1 180.0(15) 32_555 44_455
O1 Sm2 O1 78.1(11) 32_555 48_554
O1 Sm2 O2 63.7(7) 32_555 1_555
O1 Sm2 O2 116.3(9) 32_555 13_555
O1 Sm2 O1 78.1(12) 36_555 40_545
O1 Sm2 O1 78.1(11) 36_555 44_455
O1 Sm2 O1 180.0(16) 36_555 48_554
O1 Sm2 O2 63.7(7) 36_555 1_555
O1 Sm2 O2 116.3(10) 36_555 13_555
O1 Sm2 O1 101.9(13) 40_545 44_455
O1 Sm2 O1 101.9(13) 40_545 48_554
O1 Sm2 O2 116.3(10) 40_545 1_555
O1 Sm2 O2 63.7(7) 40_545 13_555
O1 Sm2 O1 101.9(13) 44_455 48_554
O1 Sm2 O2 116.3(9) 44_455 1_555
O1 Sm2 O2 63.7(7) 44_455 13_555
O1 Sm2 O2 116.3(10) 48_554 1_555
O1 Sm2 O2 63.7(7) 48_554 13_555
O2 Sm2 O2 180.0000(10 1_555 13_555
Ce1 O1 Ce1 120.6(7) 5_555 9_555
Ce1 O1 Ce1 106.2(7) 5_555 14_555
Ce1 O1 Sm1 120.6(7) 5_555 9_555
Ce1 O1 Sm1 106.2(7) 5_555 14_555
Ce1 O1 Ce2 121.2(7) 5_555 28_555
Ce1 O1 Sm2 121.2(7) 5_555 28_555
Ce1 O1 O1 132.8(11) 5_555 19_555
Ce1 O1 O1 141.1(12) 5_555 22_554
Ce1 O1 O1 53.5(9) 5_555 41_555
Ce1 O1 O1 124.1(11) 5_555 45_555
Ce1 O1 O2 61.3(7) 5_555 1_555
Ce1 O1 O2 63.4(7) 5_555 28_555
Ce1 O1 Ce1 101.8(7) 9_555 14_555
Ce1 O1 Sm1 120.6(7) 9_555 5_555
Ce1 O1 Sm1 101.8(7) 9_555 14_555
Ce1 O1 Ce2 101.9(7) 9_555 28_555
Ce1 O1 Sm2 101.9(7) 9_555 28_555
Ce1 O1 O1 105.6(10) 9_555 19_555
Ce1 O1 O1 51.1(9) 9_555 22_554
Ce1 O1 O1 121.9(11) 9_555 41_555
Ce1 O1 O1 52.7(8) 9_555 45_555
Ce1 O1 O2 59.8(7) 9_555 1_555
Ce1 O1 O2 131.6(7) 9_555 28_555
Ce1 O1 Sm1 106.2(7) 14_555 5_555
Ce1 O1 Sm1 101.8(7) 14_555 9_555
Ce1 O1 Ce2 102.2(7) 14_555 28_555
Ce1 O1 Sm2 102.2(7) 14_555 28_555
Ce1 O1 O1 51.4(8) 14_555 19_555
Ce1 O1 O1 112.7(11) 14_555 22_554
Ce1 O1 O1 52.9(9) 14_555 41_555
Ce1 O1 O1 49.4(8) 14_555 45_555
Ce1 O1 O2 126.1(7) 14_555 1_555
Ce1 O1 O2 124.3(7) 14_555 28_555
Sm1 O1 Sm1 120.6(7) 5_555 9_555
Sm1 O1 Sm1 106.2(7) 5_555 14_555
Sm1 O1 Ce2 121.2(7) 5_555 28_555
Sm1 O1 Sm2 121.2(7) 5_555 28_555
Sm1 O1 O1 132.8(11) 5_555 19_555
Sm1 O1 O1 141.1(12) 5_555 22_554
Sm1 O1 O1 53.5(9) 5_555 41_555
Sm1 O1 O1 124.1(11) 5_555 45_555
Sm1 O1 O2 61.3(7) 5_555 1_555
Sm1 O1 O2 63.4(7) 5_555 28_555
Sm1 O1 Sm1 101.8(7) 9_555 14_555
Sm1 O1 Ce2 101.9(7) 9_555 28_555
Sm1 O1 Sm2 101.9(7) 9_555 28_555
Sm1 O1 O1 105.6(10) 9_555 19_555
Sm1 O1 O1 51.1(9) 9_555 22_554
Sm1 O1 O1 121.9(11) 9_555 41_555
Sm1 O1 O1 52.7(8) 9_555 45_555
Sm1 O1 O2 59.8(7) 9_555 1_555
Sm1 O1 O2 131.6(7) 9_555 28_555
Sm1 O1 Ce2 102.2(7) 14_555 28_555
Sm1 O1 Sm2 102.2(7) 14_555 28_555
Sm1 O1 O1 51.4(8) 14_555 19_555
Sm1 O1 O1 112.7(11) 14_555 22_554
Sm1 O1 O1 52.9(9) 14_555 41_555
Sm1 O1 O1 49.4(8) 14_555 45_555
Sm1 O1 O2 126.1(7) 14_555 1_555
Sm1 O1 O2 124.3(7) 14_555 28_555
Ce2 O1 O1 50.9(8) 28_555 19_555
Ce2 O1 O1 50.9(9) 28_555 22_554
Ce2 O1 O1 131.7(12) 28_555 41_555
Ce2 O1 O1 113.6(10) 28_555 45_555
Ce2 O1 O2 130.0(7) 28_555 1_555
Ce2 O1 O2 58.0(7) 28_555 28_555
Sm2 O1 O1 50.9(8) 28_555 19_555
Sm2 O1 O1 50.9(9) 28_555 22_554
Sm2 O1 O1 131.7(12) 28_555 41_555
Sm2 O1 O1 113.6(10) 28_555 45_555
Sm2 O1 O2 130.0(7) 28_555 1_555
Sm2 O1 O2 58.0(7) 28_555 28_555
O1 O1 O1 76.1(11) 19_555 22_554
O1 O1 O1 95.1(12) 19_555 41_555
O1 O1 O1 76.2(10) 19_555 45_555
O1 O1 O2 165.3(11) 19_555 1_555
O1 O1 O2 93.8(9) 19_555 28_555
O1 O1 O1 164.7(15) 22_554 41_555
O1 O1 O1 83.3(11) 22_554 45_555
O1 O1 O2 94.1(10) 22_554 1_555
O1 O1 O2 93.8(10) 22_554 28_555
O1 O1 O1 82.5(11) 41_555 45_555
O1 O1 O2 92.0(10) 41_555 1_555
O1 O1 O2 99.3(10) 41_555 28_555
O1 O1 O2 92.0(9) 45_555 1_555
O1 O1 O2 170.0(11) 45_555 28_555
O2 O1 O2 97.8(6) 1_555 28_555
Ce1 O2 Ce1 107.27(9) 1_555 5_555
Ce1 O2 Ce1 107.27(4) 1_555 9_555
Ce1 O2 Sm1 107.27(9) 1_555 5_555
Ce1 O2 Sm1 107.27(4) 1_555 9_555
Ce1 O2 Ce2 111.59(7) 1_555 1_555
Ce1 O2 Sm2 111.59(7) 1_555 1_555
Ce1 O2 O1 125.4(9) 1_555 1_555
Ce1 O2 O1 55.6(6) 1_555 5_555
Ce1 O2 O1 52.1(6) 1_555 9_555
Ce1 O2 O1 129.9(9) 1_555 28_555
Ce1 O2 O1 122.3(10) 1_555 32_555
Ce1 O2 O1 53.5(6) 1_555 36_555
Ce1 O2 Ce1 107.27(9) 5_555 9_555
Ce1 O2 Sm1 107.27(9) 5_555 1_555
Ce1 O2 Sm1 107.27(9) 5_555 9_555
Ce1 O2 Ce2 111.59(3) 5_555 1_555
Ce1 O2 Sm2 111.59(3) 5_555 1_555
Ce1 O2 O1 52.1(6) 5_555 1_555
Ce1 O2 O1 125.4(9) 5_555 5_555
Ce1 O2 O1 55.6(6) 5_555 9_555
Ce1 O2 O1 53.5(6) 5_555 28_555
Ce1 O2 O1 129.9(10) 5_555 32_555
Ce1 O2 O1 122.3(9) 5_555 36_555
Ce1 O2 Sm1 107.27(4) 9_555 1_555
Ce1 O2 Sm1 107.27(9) 9_555 5_555
Ce1 O2 Ce2 111.59(6) 9_555 1_555
Ce1 O2 Sm2 111.59(6) 9_555 1_555
Ce1 O2 O1 55.6(6) 9_555 1_555
Ce1 O2 O1 52.1(6) 9_555 5_555
Ce1 O2 O1 125.4(10) 9_555 9_555
Ce1 O2 O1 122.3(9) 9_555 28_555
Ce1 O2 O1 53.5(7) 9_555 32_555
Ce1 O2 O1 129.9(9) 9_555 36_555
Sm1 O2 Sm1 107.27(9) 1_555 5_555
Sm1 O2 Sm1 107.27(4) 1_555 9_555
Sm1 O2 Ce2 111.59(7) 1_555 1_555
Sm1 O2 Sm2 111.59(7) 1_555 1_555
Sm1 O2 O1 125.4(9) 1_555 1_555
Sm1 O2 O1 55.6(6) 1_555 5_555
Sm1 O2 O1 52.1(6) 1_555 9_555
Sm1 O2 O1 129.9(9) 1_555 28_555
Sm1 O2 O1 122.3(10) 1_555 32_555
Sm1 O2 O1 53.5(6) 1_555 36_555
Sm1 O2 Sm1 107.27(9) 5_555 9_555
Sm1 O2 Ce2 111.59(3) 5_555 1_555
Sm1 O2 Sm2 111.59(3) 5_555 1_555
Sm1 O2 O1 52.1(6) 5_555 1_555
Sm1 O2 O1 125.4(9) 5_555 5_555
Sm1 O2 O1 55.6(6) 5_555 9_555
Sm1 O2 O1 53.5(6) 5_555 28_555
Sm1 O2 O1 129.9(10) 5_555 32_555
Sm1 O2 O1 122.3(9) 5_555 36_555
Sm1 O2 Ce2 111.59(6) 9_555 1_555
Sm1 O2 Sm2 111.59(6) 9_555 1_555
Sm1 O2 O1 55.6(6) 9_555 1_555
Sm1 O2 O1 52.1(6) 9_555 5_555
Sm1 O2 O1 125.4(10) 9_555 9_555
Sm1 O2 O1 122.3(9) 9_555 28_555
Sm1 O2 O1 53.5(7) 9_555 32_555
Sm1 O2 O1 129.9(9) 9_555 36_555
Ce2 O2 O1 123.0(9) 1_555 1_555
Ce2 O2 O1 123.0(9) 1_555 5_555
Ce2 O2 O1 123.0(10) 1_555 9_555
Ce2 O2 O1 58.3(7) 1_555 28_555
Ce2 O2 O1 58.3(7) 1_555 32_555
Ce2 O2 O1 58.3(7) 1_555 36_555
Sm2 O2 O1 123.0(9) 1_555 1_555
Sm2 O2 O1 123.0(9) 1_555 5_555
Sm2 O2 O1 123.0(10) 1_555 9_555
Sm2 O2 O1 58.3(7) 1_555 28_555
Sm2 O2 O1 58.3(7) 1_555 32_555
Sm2 O2 O1 58.3(7) 1_555 36_555
O1 O2 O1 93.2(11) 1_555 5_555
O1 O2 O1 93.2(11) 1_555 9_555
O1 O2 O1 82.0(10) 1_555 28_555
O1 O2 O1 90.2(11) 1_555 32_555
O1 O2 O1 174.3(14) 1_555 36_555
O1 O2 O1 93.2(11) 5_555 9_555
O1 O2 O1 174.3(14) 5_555 28_555
O1 O2 O1 82.0(11) 5_555 32_555
O1 O2 O1 90.2(11) 5_555 36_555
O1 O2 O1 90.2(11) 9_555 28_555
O1 O2 O1 174.3(15) 9_555 32_555
O1 O2 O1 82.0(11) 9_555 36_555
O1 O2 O1 94.9(12) 28_555 32_555
O1 O2 O1 94.9(11) 28_555 36_555
O1 O2 O1 94.9(12) 32_555 36_555

loop_
_geom_bond_atom_site_label_1
_geom_bond_atom_site_label_2
_geom_bond_distance
_geom_bond_site_symmetry_2
Ce1 O1 2.39(2) 5_555
Ce1 O1 2.25(2) 9_555
Ce1 O1 2.39(2) 14_545
Ce1 O1 2.39(2) 31_555
Ce1 O1 2.25(2) 36_555
Ce1 O1 2.39(2) 37_555
Ce1 O2 2.5075(14) 1_555
Ce1 O2 2.5075(14) 26_555
Sm1 O1 2.39(2) 5_555
Sm1 O1 2.25(2) 9_555
Sm1 O1 2.39(2) 14_545
Sm1 O1 2.39(2) 31_555
Sm1 O1 2.25(2) 36_555
Sm1 O1 2.39(2) 37_555
Sm1 O2 2.5075(14) 1_555
Sm1 O2 2.5075(14) 26_555
Ce2 O1 2.37(2) 28_555
Ce2 O1 2.37(2) 32_555
Ce2 O1 2.37(2) 36_555
Ce2 O1 2.37(2) 40_545
Ce2 O1 2.37(2) 44_455
Ce2 O1 2.37(2) 48_554
Ce2 O2 2.366226(10 1_555
Ce2 O2 2.366226(10 13_555
Sm2 O1 2.37(2) 28_555
Sm2 O1 2.37(2) 32_555
Sm2 O1 2.37(2) 36_555
Sm2 O1 2.37(2) 40_545
Sm2 O1 2.37(2) 44_455
Sm2 O1 2.37(2) 48_554
Sm2 O2 2.366226(10 1_555
Sm2 O2 2.366226(10 13_555
O1 Ce1 2.25(2) 5_555
O1 Ce1 2.39(2) 9_555
O1 Ce1 2.39(2) 14_555
O1 Sm1 2.25(2) 5_555
O1 Sm1 2.39(2) 9_555
O1 Sm1 2.39(2) 14_555
O1 Ce2 2.37(2) 28_555
O1 Sm2 2.37(2) 28_555
O1 O1 2.99(3) 19_555
O1 O1 2.99(3) 22_554
O1 O1 2.89(3) 41_555
O1 O1 2.89(3) 45_555
O1 O2 2.623(20) 1_555
O1 O2 2.502(20) 28_555
O2 Ce1 2.5075(14) 1_555
O2 Ce1 2.5075(12) 5_555
O2 Ce1 2.5075(12) 9_555
O2 Sm1 2.5075(14) 1_555
O2 Sm1 2.5075(12) 5_555
O2 Sm1 2.5075(12) 9_555
O2 Ce2 2.366226(10 1_555
O2 Sm2 2.366226(10 1_555
O2 O1 2.623(20) 1_555
O2 O1 2.623(20) 5_555
O2 O1 2.62(2) 9_555
O2 O1 2.502(20) 28_555
O2 O1 2.50(2) 32_555
O2 O1 2.502(20) 36_555
